data_7219875
loop_
_publ_author_name
'Zhang, Sheng'
'Liu, Xiangyu'
'Yang, Qi'
'Wei, Qing'
'Xie, Gang'
'Chen, Sanping'

_publ_section_title
;
 Mixed-metal--organic frameworks (M&#x2032;MOFs) from 1D to 3D based on
 the &#x201C;organic&#x201D; connectivity and the inorganic connectivity:
 syntheses, structures and magnetic properties
;
_journal_issue 17
_journal_name_full CrystEngComm
_journal_page_first 3312
_journal_paper_doi 10.1039/C5CE00126A
_journal_volume 17
_journal_year 2015
_chemical_formula_sum 'C12 H20 Ca2 Cu N6 O22'
_chemical_formula_weight 744.04
_chemical_name_systematic
; 
 ? 
;
_space_group_IT_number 2
_symmetry_cell_setting triclinic
_symmetry_space_group_name_Hall '-P 1'
_symmetry_space_group_name_H-M 'P -1'
_atom_sites_solution_hydrogens geom
_atom_sites_solution_primary direct
_atom_sites_solution_secondary difmap
_audit_creation_method SHELXL-97
_audit_update_record
;
2015-03-10 deposited with the CCDC.
2015-03-11 downloaded from the CCDC.
;
_cell_angle_alpha 94.5500(10)
_cell_angle_beta 105.3350(10)
_cell_angle_gamma 95.4270(10)
_cell_formula_units_Z 1
_cell_length_a 7.7073(7)
_cell_length_b 8.5422(8)
_cell_length_c 10.0834(9)
_cell_measurement_reflns_used 3524
_cell_measurement_temperature 296(2)
_cell_measurement_theta_max 25.10
_cell_measurement_theta_min 1.96
_cell_volume 633.58(10)
_computing_structure_refinement 'SHELXL-97 (Sheldrick, 1997)'
_computing_structure_solution 'SHELXS-97 (Sheldrick, 1990)'
_diffrn_ambient_temperature 296(2)
_diffrn_measured_fraction_theta_full 0.976
_diffrn_measured_fraction_theta_max 0.976
_diffrn_radiation_monochromator graphite
_diffrn_radiation_source 'fine-focus sealed tube'
_diffrn_radiation_type MoK\a
_diffrn_radiation_wavelength 0.71073
_diffrn_reflns_av_R_equivalents 0.0144
_diffrn_reflns_av_sigmaI/netI 0.0311
_diffrn_reflns_limit_h_max 8
_diffrn_reflns_limit_h_min -9
_diffrn_reflns_limit_k_max 10
_diffrn_reflns_limit_k_min -10
_diffrn_reflns_limit_l_max 8
_diffrn_reflns_limit_l_min -12
_diffrn_reflns_number 3485
_diffrn_reflns_theta_full 26.00
_diffrn_reflns_theta_max 26.00
_diffrn_reflns_theta_min 2.11
_exptl_absorpt_coefficient_mu 1.380
_exptl_absorpt_correction_T_max 0.9019
_exptl_absorpt_correction_T_min 0.7973
_exptl_absorpt_correction_type multi-scan
_exptl_absorpt_process_details SADABS
_exptl_crystal_colour pink
_exptl_crystal_density_diffrn 1.950
_exptl_crystal_density_method 'not measured'
_exptl_crystal_description block
_exptl_crystal_F_000 379
_exptl_crystal_size_max 0.27
_exptl_crystal_size_mid 0.19
_exptl_crystal_size_min 0.12
_refine_diff_density_max 0.294
_refine_diff_density_min -0.528
_refine_diff_density_rms 0.086
_refine_ls_extinction_method none
_refine_ls_goodness_of_fit_ref 1.019
_refine_ls_hydrogen_treatment constr
_refine_ls_matrix_type full
_refine_ls_number_parameters 196
_refine_ls_number_reflns 2443
_refine_ls_number_restraints 0
_refine_ls_restrained_S_all 1.019
_refine_ls_R_factor_all 0.0401
_refine_ls_R_factor_gt 0.0356
_refine_ls_shift/su_max 0.000
_refine_ls_shift/su_mean 0.000
_refine_ls_structure_factor_coef Fsqd
_refine_ls_weighting_details 'calc w=1/[\s^2^(Fo^2^)+(0.0450P)^2^+0.5000P] where P=(Fo^2^+2Fc^2^)/3'
_refine_ls_weighting_scheme calc
_refine_ls_wR_factor_gt 0.0863
_refine_ls_wR_factor_ref 0.0895
_reflns_number_gt 2183
_reflns_number_total 2443
_reflns_threshold_expression >2sigma(I)
_cod_data_source_file c5ce00126a2.cif
_cod_data_source_block 7
_cod_depositor_comments 'Adding full bibliography for 7219869--7219878.cif.'
_cod_original_sg_symbol_H-M p-1
_cod_database_code 7219875

loop_
_symmetry_equiv_pos_as_xyz
'x, y, z'
'-x, -y, -z'

loop_
_atom_site_label
_atom_site_type_symbol
_atom_site_fract_x
_atom_site_fract_y
_atom_site_fract_z
_atom_site_U_iso_or_equiv
_atom_site_adp_type
_atom_site_occupancy
_atom_site_symmetry_multiplicity
_atom_site_calc_flag
_atom_site_refinement_flags
Cu1 Cu 0.5000 0.0000 0.5000 0.02474(15) Uani 1 2 d S
Ca1 Ca 0.19151(7) 0.67017(6) -0.00552(5) 0.02371(15) Uani 1 1 d .
O1 O 0.4793(3) 0.0280(2) 0.30513(18) 0.0264(4) Uani 1 1 d .
O2 O 0.3721(3) 0.1868(2) 0.14421(19) 0.0348(5) Uani 1 1 d .
O3 O 0.0983(2) 0.4437(2) 0.12648(19) 0.0310(5) Uani 1 1 d .
O4 O 0.3735(3) 0.5665(3) 0.2125(2) 0.0410(5) Uani 1 1 d .
O5 O 0.7898(3) 0.1907(2) 0.5650(2) 0.0342(5) Uani 1 1 d .
H5A H 0.8179 0.1381 0.5003 0.051 Uiso 1 1 d R
H5B H 0.7866 0.2884 0.5553 0.051 Uiso 1 1 d R
O6 O 0.1902(3) 0.7333(2) -0.2503(2) 0.0372(5) Uani 1 1 d .
O7 O 0.0745(3) 0.9337(3) -0.3436(2) 0.0409(5) Uani 1 1 d .
O8 O 0.1014(3) 0.9083(3) -0.1267(2) 0.0452(6) Uani 1 1 d .
O9 O 0.0631(3) 0.8108(3) 0.1492(2) 0.0425(6) Uani 1 1 d .
H9A H 0.0427 0.9067 0.1554 0.064 Uiso 1 1 d R
H9B H 0.1055 0.8157 0.2365 0.064 Uiso 1 1 d R
O10 O 0.4803(3) 0.8267(2) 0.0675(2) 0.0330(5) Uani 1 1 d .
H10A H 0.5286 0.8394 0.0018 0.050 Uiso 1 1 d R
H10B H 0.4900 0.8978 0.1339 0.050 Uiso 1 1 d R
O11 O 0.2937(4) 0.4459(3) -0.1037(3) 0.0628(8) Uani 1 1 d .
H11A H 0.3935 0.4592 -0.1246 0.094 Uiso 1 1 d R
H11B H 0.2461 0.3625 -0.0802 0.094 Uiso 1 1 d R
N1 N 0.3584(3) 0.1839(2) 0.4901(2) 0.0209(5) Uani 1 1 d .
N2 N 0.2148(3) 0.4659(3) 0.4480(2) 0.0273(5) Uani 1 1 d .
N3 N 0.1224(3) 0.8588(3) -0.2426(2) 0.0281(5) Uani 1 1 d .
C1 C 0.4011(3) 0.1481(3) 0.2614(3) 0.0222(5) Uani 1 1 d .
C2 C 0.3394(3) 0.2446(3) 0.3680(2) 0.0194(5) Uani 1 1 d .
C3 C 0.2999(4) 0.2586(3) 0.5869(3) 0.0248(6) Uani 1 1 d .
H3A H 0.3072 0.2164 0.6702 0.030 Uiso 1 1 calc R
C4 C 0.2273(4) 0.4008(3) 0.5641(3) 0.0295(6) Uani 1 1 d .
H4A H 0.1864 0.4515 0.6331 0.035 Uiso 1 1 calc R
C5 C 0.2670(3) 0.3871(3) 0.3476(3) 0.0208(5) Uani 1 1 d .
C6 C 0.2464(4) 0.4692(3) 0.2174(3) 0.0230(5) Uani 1 1 d .

loop_
_atom_site_aniso_label
_atom_site_aniso_U_11
_atom_site_aniso_U_22
_atom_site_aniso_U_33
_atom_site_aniso_U_23
_atom_site_aniso_U_13
_atom_site_aniso_U_12
Cu1 0.0381(3) 0.0234(3) 0.0174(2) 0.00789(18) 0.00960(19) 0.0167(2)
Ca1 0.0274(3) 0.0235(3) 0.0210(3) 0.0061(2) 0.0059(2) 0.0066(2)
O1 0.0382(11) 0.0238(10) 0.0213(9) 0.0059(7) 0.0105(8) 0.0147(8)
O2 0.0516(13) 0.0420(12) 0.0204(10) 0.0128(9) 0.0169(9) 0.0246(10)
O3 0.0271(10) 0.0368(11) 0.0260(10) 0.0133(8) -0.0020(8) 0.0067(8)
O4 0.0397(12) 0.0418(13) 0.0363(12) 0.0187(10) 0.0013(9) -0.0066(10)
O5 0.0477(12) 0.0280(11) 0.0316(11) 0.0051(9) 0.0163(10) 0.0110(9)
O6 0.0520(13) 0.0286(11) 0.0393(12) 0.0102(9) 0.0208(10) 0.0172(9)
O7 0.0509(13) 0.0485(13) 0.0315(12) 0.0205(10) 0.0149(10) 0.0234(11)
O8 0.0792(17) 0.0376(12) 0.0279(11) 0.0095(9) 0.0214(11) 0.0283(12)
O9 0.0701(16) 0.0376(12) 0.0271(11) 0.0077(9) 0.0162(11) 0.0302(11)
O10 0.0427(12) 0.0308(11) 0.0293(11) 0.0008(8) 0.0189(9) -0.0007(9)
O11 0.103(2) 0.0601(17) 0.0485(15) 0.0206(13) 0.0423(15) 0.0516(16)
N1 0.0264(11) 0.0209(11) 0.0167(10) 0.0043(8) 0.0058(9) 0.0082(9)
N2 0.0389(13) 0.0239(12) 0.0212(12) 0.0032(9) 0.0081(10) 0.0144(10)
N3 0.0309(12) 0.0270(12) 0.0282(13) 0.0072(10) 0.0089(10) 0.0066(10)
C1 0.0263(13) 0.0231(13) 0.0203(13) 0.0041(10) 0.0096(11) 0.0067(10)
C2 0.0217(12) 0.0211(13) 0.0158(12) 0.0050(10) 0.0046(10) 0.0044(10)
C3 0.0349(15) 0.0256(14) 0.0172(12) 0.0061(10) 0.0087(11) 0.0117(11)
C4 0.0414(16) 0.0313(15) 0.0196(13) 0.0045(11) 0.0104(12) 0.0165(12)
C5 0.0210(12) 0.0221(13) 0.0183(12) 0.0044(10) 0.0024(10) 0.0046(10)
C6 0.0303(14) 0.0194(13) 0.0204(13) 0.0064(10) 0.0059(11) 0.0078(11)

loop_
_atom_type_symbol
_atom_type_description
_atom_type_scat_dispersion_real
_atom_type_scat_dispersion_imag
_atom_type_scat_source
C C 0.0033 0.0016 'International Tables Vol C Tables 4.2.6.8 and 6.1.1.4'
H H 0.0000 0.0000 'International Tables Vol C Tables 4.2.6.8 and 6.1.1.4'
Ca Ca 0.2262 0.3064 'International Tables Vol C Tables 4.2.6.8 and 6.1.1.4'
Cu Cu 0.3201 1.2651 'International Tables Vol C Tables 4.2.6.8 and 6.1.1.4'
N N 0.0061 0.0033 'International Tables Vol C Tables 4.2.6.8 and 6.1.1.4'
O O 0.0106 0.0060 'International Tables Vol C Tables 4.2.6.8 and 6.1.1.4'

loop_
_geom_angle_atom_site_label_1
_geom_angle_atom_site_label_2
_geom_angle_atom_site_label_3
_geom_angle
_geom_angle_site_symmetry_1
_geom_angle_site_symmetry_3
O1 Cu1 O1 180 2_656 .
O1 Cu1 N1 96.91(8) 2_656 .
O1 Cu1 N1 83.09(8) . .
O1 Cu1 N1 83.09(8) 2_656 2_656
O1 Cu1 N1 96.91(8) . 2_656
N1 Cu1 N1 180 . 2_656
O1 Cu1 O5 91.70(7) 2_656 .
O1 Cu1 O5 88.30(7) . .
N1 Cu1 O5 89.18(8) . .
N1 Cu1 O5 90.82(8) 2_656 .
O3 Ca1 O9 88.53(8) 2_565 .
O3 Ca1 O11 85.98(9) 2_565 .
O9 Ca1 O11 156.00(9) . .
O3 Ca1 O10 164.78(7) 2_565 .
O9 Ca1 O10 95.46(8) . .
O11 Ca1 O10 95.93(9) . .
O3 Ca1 O8 84.24(8) 2_565 .
O9 Ca1 O8 77.14(7) . .
O11 Ca1 O8 125.34(8) . .
O10 Ca1 O8 82.35(8) . .
O3 Ca1 O4 122.48(7) 2_565 .
O9 Ca1 O4 83.98(8) . .
O11 Ca1 O4 79.39(8) . .
O10 Ca1 O4 72.63(7) . .
O8 Ca1 O4 146.94(8) . .
O3 Ca1 O6 80.12(7) 2_565 .
O9 Ca1 O6 126.54(7) . .
O11 Ca1 O6 75.39(8) . .
O10 Ca1 O6 85.74(7) . .
O8 Ca1 O6 49.96(7) . .
O4 Ca1 O6 144.68(7) . .
O3 Ca1 O3 71.95(7) 2_565 .
O9 Ca1 O3 79.43(7) . .
O11 Ca1 O3 76.65(8) . .
O10 Ca1 O3 123.21(7) . .
O8 Ca1 O3 146.82(7) . .
O4 Ca1 O3 50.59(6) . .
O6 Ca1 O3 141.47(7) . .
O3 Ca1 C6 97.40(7) 2_565 .
O9 Ca1 C6 79.69(7) . .
O11 Ca1 C6 77.89(8) . .
O10 Ca1 C6 97.76(7) . .
O8 Ca1 C6 156.72(7) . .
O4 Ca1 C6 25.19(7) . .
O6 Ca1 C6 153.28(7) . .
O3 Ca1 C6 25.46(6) . .
O3 Ca1 N3 79.76(7) 2_565 .
O9 Ca1 N3 101.85(7) . .
O11 Ca1 N3 100.12(8) . .
O10 Ca1 N3 85.04(7) . .
O8 Ca1 N3 25.25(6) . .
O4 Ca1 N3 157.42(7) . .
O6 Ca1 N3 24.81(6) . .
O3 Ca1 N3 151.66(6) . .
C6 Ca1 N3 176.69(7) . .
O3 Ca1 Ca1 38.21(5) 2_565 2_565
O9 Ca1 Ca1 82.28(6) . 2_565
O11 Ca1 Ca1 78.98(8) . 2_565
O10 Ca1 Ca1 156.92(5) . 2_565
O8 Ca1 Ca1 119.08(6) . 2_565
O4 Ca1 Ca1 84.30(5) . 2_565
O6 Ca1 Ca1 114.12(5) . 2_565
O3 Ca1 Ca1 33.73(4) . 2_565
C6 Ca1 Ca1 59.19(5) . 2_565
N3 Ca1 Ca1 117.95(5) . 2_565
O3 Ca1 H11B 77.5 2_565 .
O9 Ca1 H11B 139.7 . .
O11 Ca1 H11B 16.8 . .
O10 Ca1 H11B 107.9 . .
O8 Ca1 H11B 137.0 . .
O4 Ca1 H11B 72.9 . .
O6 Ca1 H11B 88.4 . .
O3 Ca1 H11B 60.4 . .
C6 Ca1 H11B 65.3 . .
N3 Ca1 H11B 112.2 . .
Ca1 Ca1 H11B 63.4 2_565 .
C1 O1 Cu1 115.11(16) . .
C6 O3 Ca1 160.28(18) . 2_565
C6 O3 Ca1 91.66(15) . .
Ca1 O3 Ca1 108.05(7) 2_565 .
C6 O4 Ca1 93.62(16) . .
Cu1 O5 H5A 85.8 . .
Cu1 O5 H5B 120.7 . .
H5A O5 H5B 114.0 . .
N3 O6 Ca1 95.15(15) . .
N3 O8 Ca1 96.90(15) . .
Ca1 O9 H9A 130.5 . .
Ca1 O9 H9B 122.3 . .
H9A O9 H9B 91.0 . .
Ca1 O10 H10A 113.2 . .
Ca1 O10 H10B 113.8 . .
H10A O10 H10B 123.4 . .
Ca1 O11 H11A 118.0 . .
Ca1 O11 H11B 109.2 . .
H11A O11 H11B 127.5 . .
C3 N1 C2 118.7(2) . .
C3 N1 Cu1 129.72(17) . .
C2 N1 Cu1 111.18(16) . .
C4 N2 C5 117.8(2) . .
O7 N3 O6 122.2(2) . .
O7 N3 O8 120.2(2) . .
O6 N3 O8 117.6(2) . .
O7 N3 Ca1 173.37(19) . .
O6 N3 Ca1 60.04(13) . .
O8 N3 Ca1 57.85(13) . .
O2 C1 O1 126.2(2) . .
O2 C1 C2 119.2(2) . .
O1 C1 C2 114.6(2) . .
N1 C2 C5 120.3(2) . .
N1 C2 C1 115.3(2) . .
C5 C2 C1 124.5(2) . .
N1 C3 C4 120.0(2) . .
N1 C3 H3A 120.0 . .
C4 C3 H3A 120.0 . .
N2 C4 C3 122.3(2) . .
N2 C4 H4A 118.9 . .
C3 C4 H4A 118.9 . .
N2 C5 C2 120.8(2) . .
N2 C5 C6 114.4(2) . .
C2 C5 C6 124.8(2) . .
O4 C6 O3 123.9(2) . .
O4 C6 C5 117.6(2) . .
O3 C6 C5 118.3(2) . .
O4 C6 Ca1 61.20(14) . .
O3 C6 Ca1 62.88(13) . .
C5 C6 Ca1 170.46(17) . .

loop_
_geom_bond_atom_site_label_1
_geom_bond_atom_site_label_2
_geom_bond_distance
_geom_bond_site_symmetry_2
Cu1 O1 1.9645(18) 2_656
Cu1 O1 1.9645(18) .
Cu1 N1 1.990(2) .
Cu1 N1 1.990(2) 2_656
Cu1 O5 2.538(2) .
Ca1 O3 2.3203(19) 2_565
Ca1 O9 2.366(2) .
Ca1 O11 2.380(2) .
Ca1 O10 2.387(2) .
Ca1 O8 2.515(2) .
Ca1 O4 2.549(2) .
Ca1 O6 2.566(2) .
Ca1 O3 2.584(2) .
Ca1 C6 2.903(3) .
Ca1 N3 2.949(2) .
Ca1 Ca1 3.9724(11) 2_565
Ca1 H11B 2.7779 .
O1 C1 1.288(3) .
O2 C1 1.221(3) .
O3 C6 1.248(3) .
O3 Ca1 2.3203(19) 2_565
O4 C6 1.238(3) .
O5 H5A 0.8500 .
O5 H5B 0.8500 .
O6 N3 1.242(3) .
O7 N3 1.237(3) .
O8 N3 1.267(3) .
O9 H9A 0.8500 .
O9 H9B 0.8500 .
O10 H10A 0.8500 .
O10 H10B 0.8500 .
O11 H11A 0.8500 .
O11 H11B 0.8499 .
N1 C3 1.324(3) .
N1 C2 1.351(3) .
N2 C4 1.321(4) .
N2 C5 1.341(3) .
C1 C2 1.505(3) .
C2 C5 1.394(3) .
C3 C4 1.394(4) .
C3 H3A 0.9300 .
C4 H4A 0.9300 .
C5 C6 1.516(3) .

loop_
_geom_hbond_atom_site_label_D
_geom_hbond_atom_site_label_H
_geom_hbond_atom_site_label_A
_geom_hbond_distance_DH
_geom_hbond_distance_HA
_geom_hbond_distance_DA
_geom_hbond_angle_DHA
_geom_hbond_site_symmetry_A
O5 H5A O7 0.85 2.05 2.878(3) 164.9 2_665
O5 H5B N2 0.85 2.10 2.949(3) 174.5 2_666
O9 H9A O8 0.85 2.01 2.816(3) 157.4 2_575
O9 H9B O5 0.85 1.96 2.805(3) 175.0 2_666
O10 H10A O2 0.85 1.84 2.671(3) 165.8 2_665
O10 H10B O1 0.85 2.00 2.839(3) 167.1 1_565
O11 H11A O4 0.85 2.22 3.052(4) 164.9 2_665

loop_
_geom_torsion_atom_site_label_1
_geom_torsion_atom_site_label_2
_geom_torsion_atom_site_label_3
_geom_torsion_atom_site_label_4
_geom_torsion
_geom_torsion_site_symmetry_1
_geom_torsion_site_symmetry_4
O1 Cu1 O1 C1 -121(100) 2_656 .
N1 Cu1 O1 C1 4.04(18) . .
N1 Cu1 O1 C1 -175.96(18) 2_656 .
O5 Cu1 O1 C1 -85.34(18) . .
O3 Ca1 O3 C6 179.9(2) 2_565 .
O9 Ca1 O3 C6 -88.18(16) . .
O11 Ca1 O3 C6 89.82(17) . .
O10 Ca1 O3 C6 1.44(18) . .
O8 Ca1 O3 C6 -133.83(17) . .
O4 Ca1 O3 C6 2.69(15) . .
O6 Ca1 O3 C6 134.26(16) . .
N3 Ca1 O3 C6 176.41(16) . .
Ca1 Ca1 O3 C6 179.9(2) 2_565 .
O3 Ca1 O3 Ca1 0.0 2_565 2_565
O9 Ca1 O3 Ca1 91.91(9) . 2_565
O11 Ca1 O3 Ca1 -90.08(10) . 2_565
O10 Ca1 O3 Ca1 -178.46(7) . 2_565
O8 Ca1 O3 Ca1 46.26(16) . 2_565
O4 Ca1 O3 Ca1 -177.22(12) . 2_565
O6 Ca1 O3 Ca1 -45.64(14) . 2_565
C6 Ca1 O3 Ca1 -179.9(2) . 2_565
N3 Ca1 O3 Ca1 -3.49(18) . 2_565
O3 Ca1 O4 C6 -5.9(2) 2_565 .
O9 Ca1 O4 C6 78.54(18) . .
O11 Ca1 O4 C6 -84.09(18) . .
O10 Ca1 O4 C6 176.19(18) . .
O8 Ca1 O4 C6 133.63(18) . .
O6 Ca1 O4 C6 -128.99(17) . .
O3 Ca1 O4 C6 -2.72(15) . .
N3 Ca1 O4 C6 -174.95(17) . .
Ca1 Ca1 O4 C6 -4.27(16) 2_565 .
O3 Ca1 O6 N3 86.95(16) 2_565 .
O9 Ca1 O6 N3 6.3(2) . .
O11 Ca1 O6 N3 175.34(18) . .
O10 Ca1 O6 N3 -87.39(16) . .
O8 Ca1 O6 N3 -3.82(15) . .
O4 Ca1 O6 N3 -138.86(16) . .
O3 Ca1 O6 N3 130.59(15) . .
C6 Ca1 O6 N3 173.79(16) . .
Ca1 Ca1 O6 N3 104.80(15) 2_565 .
O3 Ca1 O8 N3 -78.16(17) 2_565 .
O9 Ca1 O8 N3 -167.96(19) . .
O11 Ca1 O8 N3 2.8(2) . .
O10 Ca1 O8 N3 94.62(17) . .
O4 Ca1 O8 N3 135.26(17) . .
O6 Ca1 O8 N3 3.76(15) . .
O3 Ca1 O8 N3 -121.82(17) . .
C6 Ca1 O8 N3 -173.52(17) . .
Ca1 Ca1 O8 N3 -94.49(17) 2_565 .
O1 Cu1 N1 C3 -0.2(2) 2_656 .
O1 Cu1 N1 C3 179.8(2) . .
N1 Cu1 N1 C3 5(100) 2_656 .
O5 Cu1 N1 C3 -91.8(2) . .
O1 Cu1 N1 C2 172.78(17) 2_656 .
O1 Cu1 N1 C2 -7.22(17) . .
N1 Cu1 N1 C2 178(100) 2_656 .
O5 Cu1 N1 C2 81.17(17) . .
Ca1 O6 N3 O7 -172.7(2) . .
Ca1 O6 N3 O8 6.6(3) . .
Ca1 O8 N3 O7 172.6(2) . .
Ca1 O8 N3 O6 -6.7(3) . .
O3 Ca1 N3 O7 23.0(17) 2_565 .
O9 Ca1 N3 O7 -63.3(17) . .
O11 Ca1 N3 O7 107.0(17) . .
O10 Ca1 N3 O7 -157.8(17) . .
O8 Ca1 N3 O7 -75.3(17) . .
O4 Ca1 N3 O7 -166.3(16) . .
O6 Ca1 N3 O7 111.6(17) . .
O3 Ca1 N3 O7 26.4(17) . .
C6 Ca1 N3 O7 54(2) . .
Ca1 Ca1 N3 O7 24.2(17) 2_565 .
O3 Ca1 N3 O6 -88.57(16) 2_565 .
O9 Ca1 N3 O6 -174.87(16) . .
O11 Ca1 N3 O6 -4.58(18) . .
O10 Ca1 N3 O6 90.58(16) . .
O8 Ca1 N3 O6 173.1(3) . .
O4 Ca1 N3 O6 82.1(2) . .
O3 Ca1 N3 O6 -85.2(2) . .
C6 Ca1 N3 O6 -57.4(13) . .
Ca1 Ca1 N3 O6 -87.39(16) 2_565 .
O3 Ca1 N3 O8 98.29(18) 2_565 .
O9 Ca1 N3 O8 11.99(19) . .
O11 Ca1 N3 O8 -177.72(18) . .
O10 Ca1 N3 O8 -82.56(18) . .
O4 Ca1 N3 O8 -91.0(3) . .
O6 Ca1 N3 O8 -173.1(3) . .
O3 Ca1 N3 O8 101.7(2) . .
C6 Ca1 N3 O8 129.4(12) . .
Ca1 Ca1 N3 O8 99.47(17) 2_565 .
Cu1 O1 C1 O2 -179.2(2) . .
Cu1 O1 C1 C2 -0.2(3) . .
C3 N1 C2 C5 2.9(4) . .
Cu1 N1 C2 C5 -170.96(18) . .
C3 N1 C2 C1 -177.1(2) . .
Cu1 N1 C2 C1 9.1(3) . .
O2 C1 C2 N1 172.9(2) . .
O1 C1 C2 N1 -6.2(3) . .
O2 C1 C2 C5 -7.1(4) . .
O1 C1 C2 C5 173.9(2) . .
C2 N1 C3 C4 -2.7(4) . .
Cu1 N1 C3 C4 169.8(2) . .
C5 N2 C4 C3 3.0(4) . .
N1 C3 C4 N2 -0.3(4) . .
C4 N2 C5 C2 -2.8(4) . .
C4 N2 C5 C6 179.4(2) . .
N1 C2 C5 N2 -0.1(4) . .
C1 C2 C5 N2 179.8(2) . .
N1 C2 C5 C6 177.5(2) . .
C1 C2 C5 C6 -2.5(4) . .
Ca1 O4 C6 O3 5.2(3) . .
Ca1 O4 C6 C5 -169.27(19) . .
Ca1 O3 C6 O4 174.6(4) 2_565 .
Ca1 O3 C6 O4 -5.2(3) . .
Ca1 O3 C6 C5 -11.0(7) 2_565 .
Ca1 O3 C6 C5 169.3(2) . .
Ca1 O3 C6 Ca1 179.7(6) 2_565 .
N2 C5 C6 O4 87.0(3) . .
C2 C5 C6 O4 -90.7(3) . .
N2 C5 C6 O3 -87.8(3) . .
C2 C5 C6 O3 94.5(3) . .
N2 C5 C6 Ca1 7.1(12) . .
C2 C5 C6 Ca1 -170.7(9) . .
O3 Ca1 C6 O4 175.02(17) 2_565 .
O9 Ca1 C6 O4 -97.84(18) . .
O11 Ca1 C6 O4 90.78(19) . .
O10 Ca1 C6 O4 -3.67(18) . .
O8 Ca1 C6 O4 -92.3(3) . .
O6 Ca1 C6 O4 92.3(2) . .
O3 Ca1 C6 O4 175.1(3) . .
N3 Ca1 C6 O4 144.1(12) . .
Ca1 Ca1 C6 O4 175.05(19) 2_565 .
O3 Ca1 C6 O3 -0.09(19) 2_565 .
O9 Ca1 C6 O3 87.05(16) . .
O11 Ca1 C6 O3 -84.34(17) . .
O10 Ca1 C6 O3 -178.78(15) . .
O8 Ca1 C6 O3 92.6(2) . .
O4 Ca1 C6 O3 -175.1(3) . .
O6 Ca1 C6 O3 -82.8(2) . .
N3 Ca1 C6 O3 -31.0(13) . .
Ca1 Ca1 C6 O3 -0.06(13) 2_565 .
O3 Ca1 C6 C5 -99.9(11) 2_565 .
O9 Ca1 C6 C5 -12.8(11) . .
O11 Ca1 C6 C5 175.8(11) . .
O10 Ca1 C6 C5 81.4(11) . .
O8 Ca1 C6 C5 -7.3(12) . .
O4 Ca1 C6 C5 85.0(11) . .
O6 Ca1 C6 C5 177.4(10) . .
O3 Ca1 C6 C5 -99.8(11) . .
N3 Ca1 C6 C5 -130.8(12) . .
Ca1 Ca1 C6 C5 -99.9(11) 2_565 .
